data_4067149
loop_
_publ_author_name
'Yuki, Masahiro'
'Miyake, Yoshihiro'
'Nishibayashi, Yoshiaki'

_publ_section_title
;
 Preparation of Thiolate-Bridged Dinuclear Ruthenium Complexes Bearing a
 Phosphine Ligand and Application to Propargylic Reduction of Propargylic
 Alcohols with 2-Propanol
;
_journal_issue 22
_journal_name_full Organometallics
_journal_page_first 5994
_journal_paper_doi 10.1021/om100852x
_journal_volume 29
_journal_year 2010
_chemical_formula_sum 'C28 H28 Fe P S2'
_chemical_formula_weight 515.44
_chemical_name_systematic
;
 ?
;
_space_group_IT_number 14
_symmetry_cell_setting monoclinic
_symmetry_space_group_name_Hall '-P 2yn'
_symmetry_space_group_name_H-M 'P 1 21/n 1'
_atom_sites_solution_hydrogens geom
_atom_sites_solution_primary direct
_atom_sites_solution_secondary difmap
_audit_creation_method SHELXL-97
_cell_angle_alpha 90.00
_cell_angle_beta 90.655(3)
_cell_angle_gamma 90.00
_cell_formula_units_Z 4
_cell_length_a 10.4176(9)
_cell_length_b 22.2562(18)
_cell_length_c 10.4326(10)
_cell_measurement_temperature 173(2)
_cell_volume 2418.7(4)
_computing_structure_refinement 'SHELXL-97 (Sheldrick, 1997)'
_diffrn_ambient_temperature 173(2)
_diffrn_measured_fraction_theta_full 0.992
_diffrn_measured_fraction_theta_max 0.992
_diffrn_radiation_monochromator graphite
_diffrn_radiation_source 'fine-focus sealed tube'
_diffrn_radiation_type MoK\a
_diffrn_radiation_wavelength 0.71069
_diffrn_reflns_av_R_equivalents 0.1610
_diffrn_reflns_av_sigmaI/netI 0.1265
_diffrn_reflns_limit_h_max 13
_diffrn_reflns_limit_h_min -13
_diffrn_reflns_limit_k_max 28
_diffrn_reflns_limit_k_min -27
_diffrn_reflns_limit_l_max 13
_diffrn_reflns_limit_l_min -13
_diffrn_reflns_number 23554
_diffrn_reflns_theta_full 27.45
_diffrn_reflns_theta_max 27.45
_diffrn_reflns_theta_min 3.30
_exptl_absorpt_coefficient_mu 0.877
_exptl_absorpt_correction_T_max 0.9559
_exptl_absorpt_correction_T_min 0.8561
_exptl_absorpt_correction_type numerical
_exptl_crystal_colour dark-brown
_exptl_crystal_density_diffrn 1.415
_exptl_crystal_density_method 'not measured'
_exptl_crystal_description plate
_exptl_crystal_F_000 1076
_exptl_crystal_size_max 0.25
_exptl_crystal_size_mid 0.05
_exptl_crystal_size_min 0.05
_refine_diff_density_max 0.702
_refine_diff_density_min -0.517
_refine_diff_density_rms 0.086
_refine_ls_extinction_method none
_refine_ls_goodness_of_fit_ref 1.026
_refine_ls_hydrogen_treatment riding
_refine_ls_matrix_type full
_refine_ls_number_parameters 294
_refine_ls_number_reflns 5496
_refine_ls_number_restraints 0
_refine_ls_restrained_S_all 1.026
_refine_ls_R_factor_all 0.1433
_refine_ls_R_factor_gt 0.0657
_refine_ls_shift/su_max 0.000
_refine_ls_shift/su_mean 0.000
_refine_ls_structure_factor_coef Fsqd
_refine_ls_weighting_details 'calc w=1/[\s^2^(Fo^2^)+(0.0531P)^2^+0.0000P] where P=(Fo^2^+2Fc^2^)/3'
_refine_ls_weighting_scheme calc
_refine_ls_wR_factor_gt 0.1204
_refine_ls_wR_factor_ref 0.1465
_reflns_number_gt 2873
_reflns_number_total 5496
_reflns_threshold_expression >2sigma(I)
_cod_data_source_file om100852x_si_002.cif
_cod_data_source_block 2c
_cod_original_sg_symbol_H-M 'P 21/n'
_cod_database_code 4067149

loop_
_symmetry_equiv_pos_as_xyz
'x, y, z'
'-x+1/2, y+1/2, -z+1/2'
'-x, -y, -z'
'x-1/2, -y-1/2, z-1/2'

loop_
_atom_site_label
_atom_site_type_symbol
_atom_site_fract_x
_atom_site_fract_y
_atom_site_fract_z
_atom_site_U_iso_or_equiv
_atom_site_adp_type
_atom_site_occupancy
_atom_site_symmetry_multiplicity
_atom_site_calc_flag
_atom_site_refinement_flags
C1 C 0.5731(4) 0.1151(2) 0.2387(5) 0.0440(12) Uani 1 1 d .
C2 C 0.6256(4) 0.1570(2) 0.3294(4) 0.0448(12) Uani 1 1 d .
C3 C 0.5849(4) 0.2153(2) 0.2957(4) 0.0420(12) Uani 1 1 d .
C4 C 0.5100(4) 0.2106(2) 0.1801(4) 0.0431(12) Uani 1 1 d .
C5 C 0.5015(4) 0.1498(2) 0.1454(4) 0.0418(12) Uani 1 1 d .
C6 C 0.5985(5) 0.0493(2) 0.2360(6) 0.0689(17) Uani 1 1 d .
H6A H 0.6840 0.0422 0.2062 0.103 Uiso 1 1 calc R
H6B H 0.5379 0.0301 0.1794 0.103 Uiso 1 1 calc R
H6C H 0.5899 0.0331 0.3208 0.103 Uiso 1 1 calc R
C7 C 0.7201(5) 0.1419(3) 0.4364(5) 0.0647(17) Uani 1 1 d .
H7A H 0.8054 0.1523 0.4105 0.097 Uiso 1 1 calc R
H7B H 0.7163 0.0996 0.4545 0.097 Uiso 1 1 calc R
H7C H 0.6985 0.1642 0.5120 0.097 Uiso 1 1 calc R
C8 C 0.6171(5) 0.2728(2) 0.3652(5) 0.0636(16) Uani 1 1 d .
H8A H 0.6406 0.2639 0.4524 0.095 Uiso 1 1 calc R
H8B H 0.5436 0.2989 0.3638 0.095 Uiso 1 1 calc R
H8C H 0.6875 0.2923 0.3236 0.095 Uiso 1 1 calc R
C9 C 0.4595(5) 0.2628(2) 0.1048(5) 0.0658(17) Uani 1 1 d .
H9A H 0.5268 0.2791 0.0532 0.099 Uiso 1 1 calc R
H9B H 0.4291 0.2931 0.1624 0.099 Uiso 1 1 calc R
H9C H 0.3901 0.2497 0.0503 0.099 Uiso 1 1 calc R
C10 C 0.4373(5) 0.1261(3) 0.0256(5) 0.0639(16) Uani 1 1 d .
H10A H 0.3573 0.1467 0.0119 0.096 Uiso 1 1 calc R
H10B H 0.4216 0.0839 0.0350 0.096 Uiso 1 1 calc R
H10C H 0.4920 0.1327 -0.0464 0.096 Uiso 1 1 calc R
C11 C 0.1942(4) 0.08969(18) 0.4787(4) 0.0332(10) Uani 1 1 d .
C12 C 0.2888(5) 0.09677(19) 0.5746(4) 0.0386(11) Uani 1 1 d .
C13 C 0.2574(5) 0.0870(2) 0.7017(4) 0.0458(13) Uani 1 1 d .
H13 H 0.3190 0.0920 0.7661 0.055 Uiso 1 1 calc R
C14 C 0.1355(5) 0.0700(2) 0.7317(5) 0.0515(14) Uani 1 1 d .
H14 H 0.1154 0.0632 0.8171 0.062 Uiso 1 1 calc R
C15 C 0.0408(5) 0.0626(2) 0.6389(5) 0.0508(13) Uani 1 1 d .
H15 H -0.0417 0.0512 0.6619 0.061 Uiso 1 1 calc R
C16 C 0.0704(4) 0.0723(2) 0.5113(5) 0.0410(12) Uani 1 1 d .
H16 H 0.0079 0.0672 0.4478 0.049 Uiso 1 1 calc R
C17 C 0.1173(4) 0.15284(19) 0.2536(4) 0.0328(10) Uani 1 1 d .
C18 C 0.1400(4) 0.2139(2) 0.2796(4) 0.0365(11) Uani 1 1 d .
C19 C 0.0465(4) 0.2560(2) 0.2433(4) 0.0422(12) Uani 1 1 d .
H19 H 0.0605 0.2967 0.2581 0.051 Uiso 1 1 calc R
C20 C -0.0672(5) 0.2371(2) 0.1853(4) 0.0487(13) Uani 1 1 d .
H20 H -0.1285 0.2654 0.1611 0.058 Uiso 1 1 calc R
C21 C -0.0900(5) 0.1774(2) 0.1633(5) 0.0461(13) Uani 1 1 d .
H21 H -0.1669 0.1654 0.1253 0.055 Uiso 1 1 calc R
C22 C 0.0015(4) 0.1345(2) 0.1977(4) 0.0394(11) Uani 1 1 d .
H22 H -0.0145 0.0940 0.1835 0.047 Uiso 1 1 calc R
C23 C 0.2403(4) 0.03480(19) 0.2337(4) 0.0329(10) Uani 1 1 d .
C24 C 0.2949(4) -0.0146(2) 0.2952(4) 0.0381(11) Uani 1 1 d .
H24 H 0.3321 -0.0099 0.3760 0.046 Uiso 1 1 calc R
C25 C 0.2944(5) -0.0704(2) 0.2381(5) 0.0483(13) Uani 1 1 d .
H25 H 0.3327 -0.1029 0.2797 0.058 Uiso 1 1 calc R
C26 C 0.2378(5) -0.0783(2) 0.1202(5) 0.0512(14) Uani 1 1 d .
H26 H 0.2339 -0.1164 0.0836 0.061 Uiso 1 1 calc R
C27 C 0.1864(5) -0.0296(2) 0.0557(4) 0.0478(13) Uani 1 1 d .
H27 H 0.1507 -0.0345 -0.0257 0.057 Uiso 1 1 calc R
C28 C 0.1883(4) 0.0267(2) 0.1125(4) 0.0423(12) Uani 1 1 d .
H28 H 0.1542 0.0595 0.0685 0.051 Uiso 1 1 calc R
P1 P 0.24666(11) 0.10719(5) 0.31652(11) 0.0328(3) Uani 1 1 d .
S1 S 0.44419(11) 0.11939(6) 0.53013(12) 0.0444(3) Uani 1 1 d .
S2 S 0.28201(12) 0.23578(5) 0.36117(12) 0.0435(3) Uani 1 1 d .
Fe1 Fe 0.42482(6) 0.15915(3) 0.33554(6) 0.0352(2) Uani 1 1 d .

loop_
_atom_site_aniso_label
_atom_site_aniso_U_11
_atom_site_aniso_U_22
_atom_site_aniso_U_33
_atom_site_aniso_U_23
_atom_site_aniso_U_13
_atom_site_aniso_U_12
C1 0.043(3) 0.046(3) 0.043(3) 0.008(2) 0.016(2) 0.001(2)
C2 0.040(3) 0.059(3) 0.035(3) 0.012(2) 0.002(2) -0.005(3)
C3 0.039(3) 0.045(3) 0.042(3) 0.006(2) 0.008(2) -0.011(2)
C4 0.037(3) 0.053(3) 0.040(3) 0.009(2) 0.011(2) 0.006(2)
C5 0.037(3) 0.055(3) 0.035(3) -0.004(2) 0.015(2) -0.007(2)
C6 0.065(4) 0.053(4) 0.089(5) 0.006(3) 0.034(3) 0.012(3)
C7 0.040(3) 0.097(5) 0.057(4) 0.026(3) -0.003(3) -0.002(3)
C8 0.066(4) 0.058(4) 0.067(4) -0.005(3) 0.012(3) -0.028(3)
C9 0.081(4) 0.064(4) 0.053(4) 0.027(3) 0.010(3) 0.014(3)
C10 0.069(4) 0.086(4) 0.037(3) -0.010(3) 0.010(3) -0.013(3)
C11 0.040(3) 0.029(2) 0.031(2) 0.0011(19) 0.006(2) 0.001(2)
C12 0.053(3) 0.029(3) 0.033(3) -0.005(2) -0.001(2) 0.006(2)
C13 0.063(4) 0.046(3) 0.029(3) -0.001(2) 0.000(2) 0.002(3)
C14 0.077(4) 0.043(3) 0.034(3) 0.004(2) 0.012(3) -0.001(3)
C15 0.053(3) 0.048(3) 0.052(3) 0.003(3) 0.018(3) -0.010(3)
C16 0.041(3) 0.040(3) 0.042(3) -0.004(2) 0.008(2) -0.009(2)
C17 0.033(2) 0.040(3) 0.025(2) 0.002(2) 0.0014(19) 0.003(2)
C18 0.036(3) 0.040(3) 0.033(3) 0.003(2) 0.006(2) 0.005(2)
C19 0.047(3) 0.038(3) 0.042(3) 0.004(2) 0.010(2) 0.008(2)
C20 0.046(3) 0.063(4) 0.037(3) 0.010(3) 0.006(2) 0.012(3)
C21 0.038(3) 0.062(4) 0.038(3) 0.004(2) -0.002(2) 0.002(3)
C22 0.039(3) 0.046(3) 0.033(3) -0.003(2) 0.002(2) -0.006(2)
C23 0.032(3) 0.034(3) 0.033(2) -0.006(2) 0.004(2) 0.000(2)
C24 0.044(3) 0.041(3) 0.029(2) -0.004(2) 0.004(2) -0.002(2)
C25 0.056(3) 0.040(3) 0.048(3) -0.006(2) 0.003(3) 0.008(3)
C26 0.060(3) 0.046(3) 0.047(3) -0.018(3) 0.005(3) 0.001(3)
C27 0.054(3) 0.055(3) 0.034(3) -0.013(2) -0.001(2) 0.003(3)
C28 0.050(3) 0.044(3) 0.033(3) -0.003(2) -0.001(2) 0.003(2)
P1 0.0375(7) 0.0332(7) 0.0276(6) -0.0008(5) 0.0024(5) -0.0007(5)
S1 0.0401(7) 0.0554(8) 0.0377(7) -0.0010(6) -0.0024(6) -0.0027(6)
S2 0.0436(7) 0.0373(7) 0.0496(8) -0.0057(6) 0.0009(6) -0.0026(6)
Fe1 0.0364(4) 0.0373(4) 0.0320(4) 0.0009(3) 0.0034(3) -0.0023(3)

loop_
_atom_type_symbol
_atom_type_description
_atom_type_scat_dispersion_real
_atom_type_scat_dispersion_imag
_atom_type_scat_source
C C 0.0033 0.0016 'International Tables Vol C Tables 4.2.6.8 and 6.1.1.4'
H H 0.0000 0.0000 'International Tables Vol C Tables 4.2.6.8 and 6.1.1.4'
P P 0.1023 0.0942 'International Tables Vol C Tables 4.2.6.8 and 6.1.1.4'
S S 0.1246 0.1234 'International Tables Vol C Tables 4.2.6.8 and 6.1.1.4'
Fe Fe 0.3463 0.8444 'International Tables Vol C Tables 4.2.6.8 and 6.1.1.4'

loop_
_geom_angle_atom_site_label_1
_geom_angle_atom_site_label_2
_geom_angle_atom_site_label_3
_geom_angle
C2 C1 C5 106.6(4)
C2 C1 C6 126.0(4)
C5 C1 C6 127.2(5)
C2 C1 Fe1 69.8(3)
C5 C1 Fe1 72.3(3)
C6 C1 Fe1 126.9(4)
C3 C2 C1 108.9(4)
C3 C2 C7 125.3(5)
C1 C2 C7 125.5(5)
C3 C2 Fe1 71.9(3)
C1 C2 Fe1 70.2(3)
C7 C2 Fe1 128.5(3)
C2 C3 C4 107.6(4)
C2 C3 C8 126.7(4)
C4 C3 C8 125.6(5)
C2 C3 Fe1 69.2(3)
C4 C3 Fe1 72.6(3)
C8 C3 Fe1 125.1(4)
C5 C4 C3 108.6(4)
C5 C4 C9 126.3(4)
C3 C4 C9 124.9(5)
C5 C4 Fe1 70.2(3)
C3 C4 Fe1 68.6(3)
C9 C4 Fe1 130.9(4)
C4 C5 C1 108.2(4)
C4 C5 C10 125.3(4)
C1 C5 C10 126.4(5)
C4 C5 Fe1 72.1(3)
C1 C5 Fe1 68.0(3)
C10 C5 Fe1 129.1(3)
C1 C6 H6A 109.5
C1 C6 H6B 109.5
H6A C6 H6B 109.5
C1 C6 H6C 109.5
H6A C6 H6C 109.5
H6B C6 H6C 109.5
C2 C7 H7A 109.5
C2 C7 H7B 109.5
H7A C7 H7B 109.5
C2 C7 H7C 109.5
H7A C7 H7C 109.5
H7B C7 H7C 109.5
C3 C8 H8A 109.5
C3 C8 H8B 109.5
H8A C8 H8B 109.5
C3 C8 H8C 109.5
H8A C8 H8C 109.5
H8B C8 H8C 109.5
C4 C9 H9A 109.5
C4 C9 H9B 109.5
H9A C9 H9B 109.5
C4 C9 H9C 109.5
H9A C9 H9C 109.5
H9B C9 H9C 109.5
C5 C10 H10A 109.5
C5 C10 H10B 109.5
H10A C10 H10B 109.5
C5 C10 H10C 109.5
H10A C10 H10C 109.5
H10B C10 H10C 109.5
C16 C11 C12 120.1(4)
C16 C11 P1 125.0(3)
C12 C11 P1 114.9(3)
C13 C12 C11 119.4(5)
C13 C12 S1 121.6(3)
C11 C12 S1 118.9(4)
C14 C13 C12 119.6(4)
C14 C13 H13 120.2
C12 C13 H13 120.2
C13 C14 C15 122.0(5)
C13 C14 H14 119.0
C15 C14 H14 119.0
C14 C15 C16 119.2(5)
C14 C15 H15 120.4
C16 C15 H15 120.4
C15 C16 C11 119.6(4)
C15 C16 H16 120.2
C11 C16 H16 120.2
C22 C17 C18 120.4(4)
C22 C17 P1 128.8(3)
C18 C17 P1 110.5(3)
C19 C18 C17 118.6(4)
C19 C18 S2 121.5(4)
C17 C18 S2 119.9(3)
C20 C19 C18 120.1(4)
C20 C19 H19 119.9
C18 C19 H19 119.9
C21 C20 C19 120.8(4)
C21 C20 H20 119.6
C19 C20 H20 119.6
C20 C21 C22 120.3(4)
C20 C21 H21 119.8
C22 C21 H21 119.8
C21 C22 C17 119.6(4)
C21 C22 H22 120.2
C17 C22 H22 120.2
C28 C23 C24 118.2(4)
C28 C23 P1 124.0(3)
C24 C23 P1 117.8(3)
C25 C24 C23 120.9(4)
C25 C24 H24 119.5
C23 C24 H24 119.5
C26 C25 C24 120.2(5)
C26 C25 H25 119.9
C24 C25 H25 119.9
C25 C26 C27 119.9(5)
C25 C26 H26 120.1
C27 C26 H26 120.1
C26 C27 C28 119.9(4)
C26 C27 H27 120.1
C28 C27 H27 120.1
C23 C28 C27 120.8(4)
C23 C28 H28 119.6
C27 C28 H28 119.6
C17 P1 C11 103.1(2)
C17 P1 C23 107.51(19)
C11 P1 C23 103.91(19)
C17 P1 Fe1 111.32(15)
C11 P1 Fe1 106.89(14)
C23 P1 Fe1 122.23(15)
C12 S1 Fe1 106.28(15)
C18 S2 Fe1 106.33(16)
C2 Fe1 C1 39.96(17)
C2 Fe1 C3 38.94(17)
C1 Fe1 C3 66.28(19)
C2 Fe1 C5 65.73(17)
C1 Fe1 C5 39.65(17)
C3 Fe1 C5 65.02(18)
C2 Fe1 C4 64.81(17)
C1 Fe1 C4 65.18(18)
C3 Fe1 C4 38.80(16)
C5 Fe1 C4 37.74(17)
C2 Fe1 P1 146.05(15)
C1 Fe1 P1 109.67(14)
C3 Fe1 P1 162.88(13)
C5 Fe1 P1 100.84(12)
C4 Fe1 P1 124.08(13)
C2 Fe1 S1 86.47(13)
C1 Fe1 S1 101.17(13)
C3 Fe1 S1 110.42(13)
C5 Fe1 S1 140.47(14)
C4 Fe1 S1 148.71(12)
P1 Fe1 S1 86.60(5)
C2 Fe1 S2 132.36(15)
C1 Fe1 S2 152.96(13)
C3 Fe1 S2 95.60(14)
C5 Fe1 S2 115.39(14)
C4 Fe1 S2 88.04(13)
P1 Fe1 S2 81.52(5)
S1 Fe1 S2 104.08(5)

loop_
_geom_bond_atom_site_label_1
_geom_bond_atom_site_label_2
_geom_bond_distance
C1 C2 1.433(6)
C1 C5 1.445(6)
C1 C6 1.488(7)
C1 Fe1 2.099(5)
C2 C3 1.408(6)
C2 C7 1.518(6)
C2 Fe1 2.094(5)
C3 C4 1.433(6)
C3 C8 1.507(6)
C3 Fe1 2.128(4)
C4 C5 1.404(7)
C4 C9 1.494(6)
C4 Fe1 2.182(5)
C5 C10 1.506(6)
C5 Fe1 2.157(5)
C6 H6A 0.9600
C6 H6B 0.9600
C6 H6C 0.9600
C7 H7A 0.9600
C7 H7B 0.9600
C7 H7C 0.9600
C8 H8A 0.9600
C8 H8B 0.9600
C8 H8C 0.9600
C9 H9A 0.9600
C9 H9B 0.9600
C9 H9C 0.9600
C10 H10A 0.9600
C10 H10B 0.9600
C10 H10C 0.9600
C11 C16 1.392(6)
C11 C12 1.405(6)
C11 P1 1.826(4)
C12 C13 1.387(6)
C12 S1 1.762(5)
C13 C14 1.365(7)
C13 H13 0.9300
C14 C15 1.384(6)
C14 H14 0.9300
C15 C16 1.388(6)
C15 H15 0.9300
C16 H16 0.9300
C17 C22 1.394(5)
C17 C18 1.405(6)
C17 P1 1.806(4)
C18 C19 1.401(6)
C18 S2 1.766(4)
C19 C20 1.388(6)
C19 H19 0.9300
C20 C21 1.370(6)
C20 H20 0.9300
C21 C22 1.392(6)
C21 H21 0.9300
C22 H22 0.9300
C23 C28 1.381(5)
C23 C24 1.392(6)
C23 P1 1.829(4)
C24 C25 1.378(6)
C24 H24 0.9300
C25 C26 1.370(6)
C25 H25 0.9300
C26 C27 1.381(6)
C26 H26 0.9300
C27 C28 1.386(6)
C27 H27 0.9300
C28 H28 0.9300
P1 Fe1 2.1938(13)
S1 Fe1 2.2216(14)
S2 Fe1 2.2809(14)

loop_
_geom_torsion_atom_site_label_1
_geom_torsion_atom_site_label_2
_geom_torsion_atom_site_label_3
_geom_torsion_atom_site_label_4
_geom_torsion
C5 C1 C2 C3 1.7(5)
C6 C1 C2 C3 176.6(5)
Fe1 C1 C2 C3 -61.8(3)
C5 C1 C2 C7 -172.8(5)
C6 C1 C2 C7 2.2(8)
Fe1 C1 C2 C7 123.8(5)
C5 C1 C2 Fe1 63.4(3)
C6 C1 C2 Fe1 -121.6(5)
C1 C2 C3 C4 -2.1(6)
C7 C2 C3 C4 172.3(5)
Fe1 C2 C3 C4 -62.9(3)
C1 C2 C3 C8 179.7(5)
C7 C2 C3 C8 -5.8(8)
Fe1 C2 C3 C8 119.0(5)
C1 C2 C3 Fe1 60.7(3)
C7 C2 C3 Fe1 -124.8(5)
C2 C3 C4 C5 1.8(5)
C8 C3 C4 C5 180.0(5)
Fe1 C3 C4 C5 -58.9(3)
C2 C3 C4 C9 -173.6(5)
C8 C3 C4 C9 4.6(8)
Fe1 C3 C4 C9 125.7(5)
C2 C3 C4 Fe1 60.7(3)
C8 C3 C4 Fe1 -121.2(5)
C3 C4 C5 C1 -0.8(5)
C9 C4 C5 C1 174.5(5)
Fe1 C4 C5 C1 -58.7(3)
C3 C4 C5 C10 -176.4(5)
C9 C4 C5 C10 -1.1(8)
Fe1 C4 C5 C10 125.7(5)
C3 C4 C5 Fe1 57.9(3)
C9 C4 C5 Fe1 -126.8(5)
C2 C1 C5 C4 -0.5(5)
C6 C1 C5 C4 -175.4(5)
Fe1 C1 C5 C4 61.2(3)
C2 C1 C5 C10 175.0(5)
C6 C1 C5 C10 0.2(8)
Fe1 C1 C5 C10 -123.2(5)
C2 C1 C5 Fe1 -61.8(3)
C6 C1 C5 Fe1 123.4(5)
C16 C11 C12 C13 -0.8(7)
P1 C11 C12 C13 177.4(3)
C16 C11 C12 S1 -179.5(3)
P1 C11 C12 S1 -1.4(5)
C11 C12 C13 C14 0.7(7)
S1 C12 C13 C14 179.4(4)
C12 C13 C14 C15 -0.5(8)
C13 C14 C15 C16 0.4(8)
C14 C15 C16 C11 -0.4(7)
C12 C11 C16 C15 0.6(7)
P1 C11 C16 C15 -177.4(4)
C22 C17 C18 C19 -2.7(7)
P1 C17 C18 C19 -177.0(3)
C22 C17 C18 S2 175.3(3)
P1 C17 C18 S2 1.0(5)
C17 C18 C19 C20 1.3(7)
S2 C18 C19 C20 -176.6(4)
C18 C19 C20 C21 0.3(7)
C19 C20 C21 C22 -0.7(7)
C20 C21 C22 C17 -0.6(7)
C18 C17 C22 C21 2.4(7)
P1 C17 C22 C21 175.5(4)
C28 C23 C24 C25 -1.5(7)
P1 C23 C24 C25 -179.5(4)
C23 C24 C25 C26 -1.2(7)
C24 C25 C26 C27 3.1(8)
C25 C26 C27 C28 -2.3(8)
C24 C23 C28 C27 2.3(7)
P1 C23 C28 C27 -179.8(4)
C26 C27 C28 C23 -0.4(8)
C22 C17 P1 C11 -83.7(4)
C18 C17 P1 C11 90.0(3)
C22 C17 P1 C23 25.7(5)
C18 C17 P1 C23 -160.6(3)
C22 C17 P1 Fe1 162.0(4)
C18 C17 P1 Fe1 -24.3(4)
C16 C11 P1 C17 44.0(4)
C12 C11 P1 C17 -134.1(3)
C16 C11 P1 C23 -68.1(4)
C12 C11 P1 C23 113.8(3)
C16 C11 P1 Fe1 161.4(4)
C12 C11 P1 Fe1 -16.7(3)
C28 C23 P1 C17 26.0(4)
C24 C23 P1 C17 -156.1(4)
C28 C23 P1 C11 134.9(4)
C24 C23 P1 C11 -47.3(4)
C28 C23 P1 Fe1 -104.5(4)
C24 C23 P1 Fe1 73.4(4)
C13 C12 S1 Fe1 -160.3(3)
C11 C12 S1 Fe1 18.5(4)
C19 C18 S2 Fe1 -161.1(3)
C17 C18 S2 Fe1 21.0(4)
C3 C2 Fe1 C1 118.7(4)
C7 C2 Fe1 C1 -120.1(6)
C1 C2 Fe1 C3 -118.7(4)
C7 C2 Fe1 C3 121.1(6)
C3 C2 Fe1 C5 79.7(3)
C1 C2 Fe1 C5 -39.0(3)
C7 C2 Fe1 C5 -159.2(5)
C3 C2 Fe1 C4 38.0(3)
C1 C2 Fe1 C4 -80.7(3)
C7 C2 Fe1 C4 159.1(5)
C3 C2 Fe1 P1 152.2(2)
C1 C2 Fe1 P1 33.5(4)
C7 C2 Fe1 P1 -86.7(5)
C3 C2 Fe1 S1 -129.2(3)
C1 C2 Fe1 S1 112.1(3)
C7 C2 Fe1 S1 -8.1(5)
C3 C2 Fe1 S2 -23.3(3)
C1 C2 Fe1 S2 -142.0(2)
C7 C2 Fe1 S2 97.8(5)
C5 C1 Fe1 C2 -115.9(4)
C6 C1 Fe1 C2 120.4(5)
C2 C1 Fe1 C3 37.0(2)
C5 C1 Fe1 C3 -78.9(3)
C6 C1 Fe1 C3 157.4(5)
C2 C1 Fe1 C5 115.9(4)
C6 C1 Fe1 C5 -123.7(6)
C2 C1 Fe1 C4 79.7(3)
C5 C1 Fe1 C4 -36.2(3)
C6 C1 Fe1 C4 -159.8(5)
C2 C1 Fe1 P1 -160.9(2)
C5 C1 Fe1 P1 83.2(3)
C6 C1 Fe1 P1 -40.5(5)
C2 C1 Fe1 S1 -70.5(3)
C5 C1 Fe1 S1 173.6(2)
C6 C1 Fe1 S1 49.9(4)
C2 C1 Fe1 S2 88.3(4)
C5 C1 Fe1 S2 -27.6(4)
C6 C1 Fe1 S2 -151.3(3)
C4 C3 Fe1 C2 117.3(4)
C8 C3 Fe1 C2 -121.0(5)
C2 C3 Fe1 C1 -38.0(3)
C4 C3 Fe1 C1 79.3(3)
C8 C3 Fe1 C1 -159.0(5)
C2 C3 Fe1 C5 -81.7(3)
C4 C3 Fe1 C5 35.6(3)
C8 C3 Fe1 C5 157.3(5)
C2 C3 Fe1 C4 -117.3(4)
C8 C3 Fe1 C4 121.7(5)
C2 C3 Fe1 P1 -117.8(5)
C4 C3 Fe1 P1 -0.5(7)
C8 C3 Fe1 P1 121.2(5)
C2 C3 Fe1 S1 55.6(3)
C4 C3 Fe1 S1 172.9(2)
C8 C3 Fe1 S1 -65.4(4)
C2 C3 Fe1 S2 162.9(3)
C4 C3 Fe1 S2 -79.8(3)
C8 C3 Fe1 S2 41.9(4)
C4 C5 Fe1 C2 -79.6(3)
C1 C5 Fe1 C2 39.3(3)
C10 C5 Fe1 C2 159.0(5)
C4 C5 Fe1 C1 -118.9(4)
C10 C5 Fe1 C1 119.7(6)
C4 C5 Fe1 C3 -36.6(3)
C1 C5 Fe1 C3 82.3(3)
C10 C5 Fe1 C3 -157.9(5)
C1 C5 Fe1 C4 118.9(4)
C10 C5 Fe1 C4 -121.3(6)
C4 C5 Fe1 P1 133.2(2)
C1 C5 Fe1 P1 -107.8(2)
C10 C5 Fe1 P1 11.9(5)
C4 C5 Fe1 S1 -128.9(2)
C1 C5 Fe1 S1 -10.0(4)
C10 C5 Fe1 S1 109.8(4)
C4 C5 Fe1 S2 47.5(3)
C1 C5 Fe1 S2 166.5(2)
C10 C5 Fe1 S2 -73.8(5)
C5 C4 Fe1 C2 82.3(3)
C3 C4 Fe1 C2 -38.1(3)
C9 C4 Fe1 C2 -156.3(5)
C5 C4 Fe1 C1 38.0(3)
C3 C4 Fe1 C1 -82.4(3)
C9 C4 Fe1 C1 159.4(5)
C5 C4 Fe1 C3 120.4(4)
C9 C4 Fe1 C3 -118.2(6)
C3 C4 Fe1 C5 -120.4(4)
C9 C4 Fe1 C5 121.4(6)
C5 C4 Fe1 P1 -59.8(3)
C3 C4 Fe1 P1 179.8(2)
C9 C4 Fe1 P1 61.6(5)
C5 C4 Fe1 S1 107.5(3)
C3 C4 Fe1 S1 -12.9(4)
C9 C4 Fe1 S1 -131.1(4)
C5 C4 Fe1 S2 -138.2(3)
C3 C4 Fe1 S2 101.4(3)
C9 C4 Fe1 S2 -16.8(5)
C17 P1 Fe1 C2 -148.2(3)
C11 P1 Fe1 C2 99.9(3)
C23 P1 Fe1 C2 -19.3(3)
C17 P1 Fe1 C1 -126.1(2)
C11 P1 Fe1 C1 122.0(2)
C23 P1 Fe1 C1 2.8(2)
C17 P1 Fe1 C3 -52.9(5)
C11 P1 Fe1 C3 -164.8(5)
C23 P1 Fe1 C3 75.9(5)
C17 P1 Fe1 C5 -85.9(2)
C11 P1 Fe1 C5 162.22(19)
C23 P1 Fe1 C5 43.0(2)
C17 P1 Fe1 C4 -53.3(2)
C11 P1 Fe1 C4 -165.2(2)
C23 P1 Fe1 C4 75.6(2)
C17 P1 Fe1 S1 133.28(16)
C11 P1 Fe1 S1 21.40(15)
C23 P1 Fe1 S1 -97.83(17)
C17 P1 Fe1 S2 28.49(16)
C11 P1 Fe1 S2 -83.39(15)
C23 P1 Fe1 S2 157.38(17)
C12 S1 Fe1 C2 -168.7(2)
C12 S1 Fe1 C1 -131.4(2)
C12 S1 Fe1 C3 160.0(2)
C12 S1 Fe1 C5 -124.9(2)
C12 S1 Fe1 C4 168.6(3)
C12 S1 Fe1 P1 -21.96(16)
C12 S1 Fe1 S2 58.41(16)
C18 S2 Fe1 C2 151.1(2)
C18 S2 Fe1 C1 90.8(3)
C18 S2 Fe1 C3 136.6(2)
C18 S2 Fe1 C5 71.6(2)
C18 S2 Fe1 C4 98.5(2)
C18 S2 Fe1 P1 -26.38(16)
C18 S2 Fe1 S1 -110.68(16)
